data_4100067
_journal_name_full 'Journal of the American Chemical Society'
_journal_paper_doi 10.1021/ja043527a
_journal_year 2005
_chemical_formula_moiety 'C24 H36 Cs O9 Ni S10 '
_chemical_formula_sum 'C24 H36 Cs Ni O9 S10'
_chemical_formula_weight 980.75
_space_group_IT_number 2
_symmetry_cell_setting triclinic
_symmetry_Int_Tables_number 2
_symmetry_space_group_name_Hall '-P 1'
_symmetry_space_group_name_H-M 'P -1'
_cell_angle_alpha 83.92(1)
_cell_angle_beta 87.898(9)
_cell_angle_gamma 80.611(9)
_cell_formula_units_Z 2
_cell_length_a 10.802(2)
_cell_length_b 12.956(4)
_cell_length_c 13.709(3)
_cell_measurement_temperature 296.1
_cell_volume 1881.8(7)
_cod_original_formula_sum 'C24 H36 Cs O9 Ni S10 '
_cod_database_code 4100067

loop_
_symmetry_equiv_pos_as_xyz
x,y,z
-x,-y,-z

loop_
_atom_site_label
_atom_site_type_symbol
_atom_site_fract_x
_atom_site_fract_y
_atom_site_fract_z
_atom_site_U_iso_or_equiv
_atom_site_adp_type
_atom_site_occupancy
_atom_site_symmetry_multiplicity
_atom_site_calc_flag
_atom_site_refinement_flags
_atom_site_disorder_assembly
_atom_site_disorder_group
Cs1 Cs 0.03991(3) 0.17064(3) -0.02928(2) 0.05071(9) Uani 1.00 1 d . . .
Ni1 Ni 0.34328(5) 0.03896(4) 0.42349(4) 0.0352(1) Uani 1.00 1 d . . .
S1 S 0.1782(1) -0.00193(9) 0.50240(9) 0.0436(3) Uani 1.00 1 d . . .
S2 S 0.0930(1) -0.2129(1) 0.5549(1) 0.0480(3) Uani 1.00 1 d . . .
S3 S 0.1241(2) -0.4455(1) 0.5611(1) 0.0652(5) Uani 1.00 1 d . . .
S4 S 0.3169(1) -0.32529(9) 0.46657(9) 0.0455(3) Uani 1.00 1 d . . .
S5 S 0.4189(1) -0.12329(9) 0.40277(9) 0.0399(3) Uani 1.00 1 d . . .
S6 S 0.5024(1) 0.08185(9) 0.33728(9) 0.0420(3) Uani 1.00 1 d . . .
S7 S 0.5843(1) 0.2948(1) 0.28508(9) 0.0444(3) Uani 1.00 1 d . . .
S8 S 0.5541(2) 0.5266(1) 0.2846(1) 0.0717(5) Uani 1.00 1 d . . .
S9 S 0.3733(1) 0.40227(9) 0.3906(1) 0.0464(3) Uani 1.00 1 d . . .
S10 S 0.2712(1) 0.19971(9) 0.45073(9) 0.0432(3) Uani 1.00 1 d . . .
O1 O 0.1370(5) 0.3295(4) 0.1214(3) 0.053(1) Uani 0.73 1 d P . .
O2 O -0.1278(5) 0.3538(4) 0.0911(4) 0.056(2) Uani 0.73 1 d P . .
O3 O -0.2134(6) 0.3279(5) -0.1021(5) 0.072(2) Uani 0.73 1 d P . .
O4 O -0.0021(7) 0.3225(6) -0.2338(5) 0.090(2) Uani 0.73 1 d P . .
O5 O 0.2443(6) 0.2124(5) -0.2024(4) 0.065(2) Uani 0.73 1 d P . .
O6 O 0.3246(5) 0.2380(4) -0.0086(4) 0.053(2) Uani 0.73 1 d P . .
O7 O -0.0640(5) 0.0231(5) 0.1760(4) 0.066(2) Uani 0.73 1 d P . .
O8 O -0.2519(6) 0.0601(8) 0.0425(5) 0.123(3) Uani 0.73 1 d P . .
O9 O -0.1930(6) -0.0073(7) -0.1439(4) 0.103(2) Uani 0.73 1 d P . .
O10 O 0.007(2) 0.362(2) 0.130(2) 0.123(9) Uani 0.28 1 d P . .
O11 O -0.192(2) 0.356(2) 0.001(2) 0.107(8) Uani 0.28 1 d P . .
O12 O -0.110(2) 0.322(2) -0.195(1) 0.143(9) Uani 0.28 1 d P . .
O13 O 0.138(2) 0.235(1) -0.251(1) 0.080(6) Uani 0.28 1 d P . .
O14 O 0.321(1) 0.196(1) -0.104(1) 0.058(4) Uani 0.28 1 d P . .
O15 O 0.234(1) 0.278(1) 0.071(1) 0.066(5) Uani 0.28 1 d P . .
O16 O -0.193(1) 0.042(1) 0.1323(8) 0.045(4) Uani 0.28 1 d P . .
O17 O -0.253(1) 0.076(1) -0.0631(8) 0.041(3) Uani 0.28 1 d P . .
O18 O -0.055(1) -0.016(1) -0.1840(9) 0.044(3) Uani 0.28 1 d P . .
C1 C 0.2007(4) -0.1361(4) 0.5014(3) 0.038(1) Uani 1.00 1 d . . .
C2 C 0.1754(5) -0.3348(4) 0.5300(4) 0.047(1) Uani 1.00 1 d . . .
C3 C 0.3055(4) -0.1887(3) 0.4587(3) 0.038(1) Uani 1.00 1 d . . .
C4 C 0.4824(4) 0.2154(3) 0.3435(3) 0.035(1) Uani 1.00 1 d . . .
C5 C 0.5064(5) 0.4140(4) 0.3178(4) 0.046(1) Uani 1.00 1 d . . .
C6 C 0.3834(4) 0.2662(3) 0.3926(3) 0.037(1) Uani 1.00 1 d . . .
C7 C 0.0521(8) 0.3289(7) 0.1981(5) 0.087(3) Uani 1.00 1 d . . .
C8 C -0.0805(9) 0.4011(6) 0.1600(6) 0.096(3) Uani 1.00 1 d . . .
C9 C -0.2219(7) 0.4243(6) 0.0495(6) 0.091(3) Uani 1.00 1 d . . .
C10 C -0.2867(9) 0.3690(7) -0.0325(9) 0.127(4) Uani 1.00 1 d . . .
C11 C -0.2038(8) 0.4034(7) -0.1764(8) 0.114(3) Uani 1.00 1 d . . .
C12 C -0.112(1) 0.3618(6) -0.2627(7) 0.123(4) Uani 1.00 1 d . . .
C13 C 0.0717(9) 0.2948(6) -0.3113(5) 0.093(3) Uani 1.00 1 d . . .
C14 C 0.2206(9) 0.2808(7) -0.2803(5) 0.107(3) Uani 1.00 1 d . . .
C15 C 0.3660(7) 0.2046(7) -0.1805(7) 0.106(3) Uani 1.00 1 d . . .
C16 C 0.3796(7) 0.2753(5) -0.0910(5) 0.074(2) Uani 1.00 1 d . . .
C17 C 0.3519(6) 0.2854(6) 0.0653(6) 0.086(3) Uani 1.00 1 d . . .
C18 C 0.2469(7) 0.2793(6) 0.1560(5) 0.086(3) Uani 1.00 1 d . . .
C19 C -0.1771(6) 0.0740(7) 0.2063(6) 0.088(3) Uani 1.00 1 d . . .
C20 C -0.2817(9) 0.0872(8) 0.1205(7) 0.114(4) Uani 1.00 1 d . . .
C21 C -0.3370(6) 0.0595(6) -0.0154(7) 0.094(3) Uani 1.00 1 d . . .
C22 C -0.3022(9) 0.038(1) -0.1253(8) 0.186(6) Uani 1.00 1 d . . .
C23 C -0.1509(7) 0.0457(5) -0.2232(5) 0.074(2) Uani 1.00 1 d . . .
C24 C -0.0054(9) -0.0083(6) -0.2534(5) 0.097(3) Uani 1.00 1 d . . .
H1 H 0.0552(9) 0.2295(6) -0.3292(5) 0.112(3) Uiso 1.00 1 c . . .
H2 H 0.0552(9) 0.3471(6) -0.3653(5) 0.112(3) Uiso 1.00 1 c . . .
H3 H 0.2371(9) 0.3471(7) -0.2653(5) 0.134(4) Uiso 1.00 1 c . . .
H4 H 0.2737(9) 0.2581(7) -0.3332(5) 0.134(4) Uiso 1.00 1 c . . .
H5 H 0.3990(7) 0.1334(7) -0.1601(7) 0.118(3) Uiso 1.00 1 c . . .
H6 H 0.4113(7) 0.2283(7) -0.2369(7) 0.118(3) Uiso 1.00 1 c . . .
H7 H 0.3411(7) 0.3457(5) -0.1093(5) 0.087(2) Uiso 1.00 1 c . . .
H8 H 0.4660(7) 0.2739(5) -0.0792(5) 0.087(2) Uiso 1.00 1 c . . .
H9 H 0.4323(6) 0.2531(6) 0.0885(6) 0.103(3) Uiso 1.00 1 c . . .
H10 H 0.3539(6) 0.3571(6) 0.0433(6) 0.103(3) Uiso 1.00 1 c . . .
H11 H 0.2691(7) 0.3128(6) 0.2097(5) 0.105(3) Uiso 1.00 1 c . . .
H12 H 0.2418(7) 0.2078(6) 0.1772(5) 0.105(3) Uiso 1.00 1 c . . .
H13 H 0.0388(8) 0.2590(7) 0.2180(5) 0.108(3) Uiso 1.00 1 c . . .
H14 H 0.0830(8) 0.3574(7) 0.2517(5) 0.108(3) Uiso 1.00 1 c . . .
H15 H -0.0646(9) 0.4684(6) 0.1331(6) 0.112(3) Uiso 1.00 1 c . . .
H16 H -0.1391(9) 0.4088(6) 0.2132(6) 0.112(3) Uiso 1.00 1 c . . .
H17 H -0.2819(7) 0.4458(6) 0.0987(6) 0.105(3) Uiso 1.00 1 c . . .
H18 H -0.1896(7) 0.4838(6) 0.0187(6) 0.105(3) Uiso 1.00 1 c . . .
H19 H -0.3500(9) 0.4203(7) -0.0634(9) 0.154(5) Uiso 1.00 1 c . . .
H20 H -0.3241(9) 0.3135(7) 0.0010(9) 0.154(5) Uiso 1.00 1 c . . .
H21 H -0.2849(8) 0.4287(7) -0.2019(8) 0.134(4) Uiso 1.00 1 c . . .
H22 H -0.1718(8) 0.4592(7) -0.1514(8) 0.134(4) Uiso 1.00 1 c . . .
H23 H -0.104(1) 0.4190(6) -0.3106(7) 0.143(4) Uiso 1.00 1 c . . .
H24 H -0.147(1) 0.3100(6) -0.2915(7) 0.143(4) Uiso 1.00 1 c . . .
H25 H -0.1672(6) 0.1412(7) 0.2236(6) 0.103(3) Uiso 1.00 1 c . . .
H26 H -0.2052(6) 0.0336(7) 0.2622(6) 0.103(3) Uiso 1.00 1 c . . .
H27 H -0.3472(9) 0.0500(8) 0.1449(7) 0.141(4) Uiso 1.00 1 c . . .
H28 H -0.3139(9) 0.1601(8) 0.1095(7) 0.141(4) Uiso 1.00 1 c . . .
H29 H -0.3889(6) 0.1264(6) -0.0168(7) 0.114(3) Uiso 1.00 1 c . . .
H30 H -0.3834(6) 0.0066(6) 0.0115(7) 0.114(3) Uiso 1.00 1 c . . .
H31 H -0.3599(9) -0.002(1) -0.1462(8) 0.213(7) Uiso 1.00 1 c . . .
H32 H -0.3118(9) 0.105(1) -0.1634(8) 0.213(7) Uiso 1.00 1 c . . .
H33 H -0.1489(7) 0.1152(5) -0.2077(5) 0.087(2) Uiso 1.00 1 c . . .
H34 H -0.2060(7) 0.0481(5) -0.2762(5) 0.086(2) Uiso 1.00 1 c . . .
H35 H 0.0294(9) 0.0365(6) -0.3026(5) 0.113(3) Uiso 1.00 1 c . . .
H36 H -0.0083(9) -0.0740(6) -0.2774(5) 0.113(3) Uiso 1.00 1 c . . .
